data_7243045
loop_
_publ_author_name
'Zeng, Fei'
'Tang, Lin-Li'
'Liao, Juan'
'Ding, Man-Hua'
'Ou, Guang-Chuan'

_publ_section_title
;
 Formation of sandwich, macrocyclic and box supramolecular assemblies that
 were controlled by the distance of two oxygen atoms in hydrogen bonding
 donors
;
_journal_issue 28
_journal_name_full CrystEngComm
_journal_page_first 4901
_journal_page_last 4904
_journal_paper_doi 10.1039/D1CE00644D
_journal_volume 23
_journal_year 2021
_chemical_formula_sum 'C34 H22 N2 O2'
_chemical_formula_weight 490.53
_space_group_crystal_system monoclinic
_space_group_IT_number 14
_space_group_name_Hall '-P 2ybc'
_space_group_name_H-M_alt 'P 1 21/c 1'
_atom_sites_solution_hydrogens mixed
_audit_creation_method SHELXL-2014/7
_audit_update_record
;
2021-06-10 deposited with the CCDC.	2021-06-14 downloaded from the CCDC.
;
_cell_angle_alpha 90
_cell_angle_beta 105.220(7)
_cell_angle_gamma 90
_cell_formula_units_Z 4
_cell_length_a 5.6736(15)
_cell_length_b 25.031(6)
_cell_length_c 18.519(5)
_cell_measurement_reflns_used 7519
_cell_measurement_temperature 298(2)
_cell_measurement_theta_max 25.68
_cell_measurement_theta_min 2.28
_cell_volume 2537.7(11)
_computing_cell_refinement 'Bruker SMART'
_computing_data_collection 'Bruker SMART'
_computing_data_reduction 'Bruker SAINT'
_computing_molecular_graphics 'Bruker SHELXTL'
_computing_publication_material 'Bruker SHELXTL'
_computing_structure_refinement 'SHELXL-2014/7 (Sheldrick, 2014)'
_computing_structure_solution 'Bruker SHELXTL'
_diffrn_ambient_temperature 298(2)
_diffrn_measured_fraction_theta_full 1.000
_diffrn_measured_fraction_theta_max 0.971
_diffrn_measurement_device_type 'CCD area detector'
_diffrn_measurement_method 'phi and omega scans'
_diffrn_radiation_type MoK\a
_diffrn_radiation_wavelength 0.71073
_diffrn_reflns_av_R_equivalents 0.0613
_diffrn_reflns_av_unetI/netI 0.0415
_diffrn_reflns_Laue_measured_fraction_full 1.000
_diffrn_reflns_Laue_measured_fraction_max 0.971
_diffrn_reflns_limit_h_max 7
_diffrn_reflns_limit_h_min -7
_diffrn_reflns_limit_k_max 32
_diffrn_reflns_limit_k_min -32
_diffrn_reflns_limit_l_max 23
_diffrn_reflns_limit_l_min -23
_diffrn_reflns_number 28126
_diffrn_reflns_point_group_measured_fraction_full 1.000
_diffrn_reflns_point_group_measured_fraction_max 0.971
_diffrn_reflns_theta_full 25.242
_diffrn_reflns_theta_max 27.694
_diffrn_reflns_theta_min 1.400
_exptl_absorpt_coefficient_mu 0.080
_exptl_absorpt_correction_type multi-scan
_exptl_crystal_colour colorless
_exptl_crystal_density_diffrn 1.284
_exptl_crystal_description block
_exptl_crystal_F_000 1024
_exptl_crystal_size_max 0.460
_exptl_crystal_size_mid 0.350
_exptl_crystal_size_min 0.280
_exptl_transmission_factor_max 0.98
_exptl_transmission_factor_min 0.96
_refine_diff_density_max 0.194
_refine_diff_density_min -0.191
_refine_diff_density_rms 0.039
_refine_ls_extinction_coef 0.0217(17)
_refine_ls_extinction_expression Fc^*^=kFc[1+0.001xFc^2^\l^3^/sin(2\q)]^-1/4^
_refine_ls_extinction_method 'SHELXL-2014/7 (Sheldrick 2014'
_refine_ls_goodness_of_fit_ref 1.025
_refine_ls_hydrogen_treatment constr
_refine_ls_matrix_type full
_refine_ls_number_parameters 344
_refine_ls_number_reflns 5787
_refine_ls_number_restraints 1
_refine_ls_restrained_S_all 1.026
_refine_ls_R_factor_all 0.0727
_refine_ls_R_factor_gt 0.0500
_refine_ls_shift/su_max 0.000
_refine_ls_shift/su_mean 0.000
_refine_ls_structure_factor_coef Fsqd
_refine_ls_weighting_details 'w=1/[\s^2^(Fo^2^)+(0.0728P)^2^+0.2820P] where P=(Fo^2^+2Fc^2^)/3'
_refine_ls_weighting_scheme calc
_refine_ls_wR_factor_gt 0.1308
_refine_ls_wR_factor_ref 0.1482
_reflns_Friedel_coverage 0.000
_reflns_number_gt 4040
_reflns_number_total 5787
_reflns_threshold_expression 'I > 2\s(I)'
_cod_data_source_file d1ce00644d2.cif
_cod_data_source_block 11
_cod_depositor_comments 'Adding full bibliography for 7243044--7243046.cif.'
_cod_original_sg_symbol_H-M 'P 21/c'
_cod_database_code 7243045
_shelx_shelxl_version_number 2014/7
_shelx_space_group_comment
; 
The symmetry employed for this shelxl refinement is uniquely defined 
by the following loop, which should always be used as a source of 
symmetry information in preference to the above space-group names. 
They are only intended as comments. 
;
_shelx_estimated_absorpt_t_min 0.964
_shelx_estimated_absorpt_t_max 0.978

loop_
_space_group_symop_operation_xyz
'x, y, z'
'-x, y+1/2, -z+1/2'
'-x, -y, -z'
'x, -y-1/2, z-1/2'

loop_
_atom_site_label
_atom_site_type_symbol
_atom_site_fract_x
_atom_site_fract_y
_atom_site_fract_z
_atom_site_U_iso_or_equiv
_atom_site_adp_type
_atom_site_occupancy
_atom_site_site_symmetry_order
_atom_site_calc_flag
_atom_site_refinement_flags_posn
_atom_site_refinement_flags_adp
_atom_site_refinement_flags_occupancy
_atom_site_disorder_assembly
_atom_site_disorder_group
N1 N 0.0545(3) -0.05168(7) 0.34474(9) 0.0776(4) Uani 1 1 d . U . . .
N2 N -0.1387(2) -0.02600(5) 0.09225(8) 0.0634(4) Uani 1 1 d . . . . .
C1 C 1.1390(4) 0.14242(7) 0.48489(9) 0.0681(5) Uani 1 1 d . . . . .
H1 H 1.1209 0.1243 0.5270 0.082 Uiso 1 1 calc R U . . .
C2 C 1.3350(4) 0.17841(7) 0.49192(10) 0.0739(5) Uani 1 1 d . . . . .
H2 H 1.4419 0.1843 0.5387 0.089 Uiso 1 1 calc R U . . .
C3 C 1.3693(3) 0.20436(7) 0.43162(10) 0.0667(4) Uani 1 1 d . . . . .
H3 H 1.5020 0.2272 0.4372 0.080 Uiso 1 1 calc R U . . .
C4 C 1.2050(3) 0.19722(6) 0.35941(9) 0.0530(4) Uani 1 1 d . . . . .
C5 C 1.0008(3) 0.16205(5) 0.35196(8) 0.0502(3) Uani 1 1 d . . . . .
C6 C 0.9750(3) 0.13367(6) 0.41712(9) 0.0565(4) Uani 1 1 d . . . . .
C7 C 1.2342(3) 0.22385(6) 0.29654(9) 0.0550(4) Uani 1 1 d . . . . .
H7 H 1.3687 0.2461 0.3012 0.066 Uiso 1 1 calc R U . . .
C8 C 1.0676(3) 0.21826(5) 0.22664(8) 0.0503(3) Uani 1 1 d . . . . .
C9 C 0.8641(3) 0.18299(5) 0.21963(8) 0.0474(3) Uani 1 1 d . . . . .
C10 C 0.8358(3) 0.15596(5) 0.28217(8) 0.0499(3) Uani 1 1 d . . . . .
H10 H 0.7031 0.1332 0.2773 0.060 Uiso 1 1 calc R U . . .
C11 C 1.0895(3) 0.24680(6) 0.16238(10) 0.0613(4) Uani 1 1 d . . . . .
H11 H 1.2219 0.2695 0.1661 0.074 Uiso 1 1 calc R U . . .
C12 C 0.9211(3) 0.24150(6) 0.09587(10) 0.0680(5) Uani 1 1 d . . . . .
H12 H 0.9371 0.2612 0.0548 0.082 Uiso 1 1 calc R U . . .
C13 C 0.7217(3) 0.20647(6) 0.08817(9) 0.0627(4) Uani 1 1 d . . . . .
H13 H 0.6078 0.2033 0.0420 0.075 Uiso 1 1 calc R U . . .
C14 C 0.6933(3) 0.17720(5) 0.14741(8) 0.0514(4) Uani 1 1 d . . . . .
C15 C 0.7813(3) 0.09547(6) 0.40826(9) 0.0601(4) Uani 1 1 d . . . . .
C16 C 0.6220(3) 0.06273(7) 0.39578(9) 0.0619(4) Uani 1 1 d . . . . .
C17 C 0.4307(3) 0.02393(6) 0.37844(9) 0.0577(4) Uani 1 1 d . . . . .
C18 C 0.2126(4) 0.03423(7) 0.32580(10) 0.0722(5) Uani 1 1 d . . . . .
H18 H 0.1879 0.0666 0.3004 0.087 Uiso 1 1 calc R U . . .
C19 C 0.0328(4) -0.00416(9) 0.31160(11) 0.0809(5) Uani 1 1 d . U . . .
H19 H -0.1135 0.0036 0.2766 0.097 Uiso 1 1 calc R U . . .
C20 C 0.2658(4) -0.06123(8) 0.39394(11) 0.0769(5) Uani 1 1 d . . . . .
H20 H 0.2869 -0.0944 0.4174 0.092 Uiso 1 1 calc R U . . .
C21 C 0.4559(3) -0.02565(7) 0.41265(10) 0.0687(4) Uani 1 1 d . . . . .
H21 H 0.5999 -0.0347 0.4479 0.082 Uiso 1 1 calc R U . . .
C22 C 0.5040(3) 0.13809(6) 0.13748(8) 0.0544(4) Uani 1 1 d . . . . .
C23 C 0.3587(3) 0.10272(6) 0.12872(8) 0.0562(4) Uani 1 1 d . . . . .
C24 C 0.1891(3) 0.05919(6) 0.11631(8) 0.0490(3) Uani 1 1 d . . . . .
C25 C -0.0491(3) 0.06505(6) 0.07397(9) 0.0621(4) Uani 1 1 d . . . . .
H25 H -0.1039 0.0979 0.0525 0.075 Uiso 1 1 calc R U . . .
C26 C -0.2028(3) 0.02236(7) 0.06398(10) 0.0686(5) Uani 1 1 d . . . . .
H26 H -0.3627 0.0273 0.0356 0.082 Uiso 1 1 calc R U . . .
C27 C 0.0902(3) -0.03133(7) 0.13299(10) 0.0651(4) Uani 1 1 d . . . . .
H27 H 0.1398 -0.0646 0.1538 0.078 Uiso 1 1 calc R U . . .
C28 C 0.2580(3) 0.00922(6) 0.14629(9) 0.0612(4) Uani 1 1 d . . . . .
H28 H 0.4165 0.0032 0.1752 0.073 Uiso 1 1 calc R U . . .
O1 O 0.3285(2) 0.37583(5) 0.17339(6) 0.0726(3) Uani 1 1 d . . . . .
H1A H 0.2187 0.3970 0.1740 0.109 Uiso 1 1 d R U . . .
O2 O 0.4429(2) 0.38396(5) 0.43916(6) 0.0740(4) Uani 1 1 d . . . . .
H2A H 0.3364 0.4069 0.4272 0.111 Uiso 1 1 d R U . . .
C57 C 0.4545(3) 0.36415(6) 0.24470(8) 0.0536(4) Uani 1 1 d . . . . .
C58 C 0.6644(3) 0.33368(6) 0.25520(10) 0.0637(4) Uani 1 1 d . . . . .
H58 H 0.7179 0.3224 0.2143 0.076 Uiso 1 1 calc R U . . .
C59 C 0.7930(3) 0.32019(6) 0.32663(11) 0.0655(4) Uani 1 1 d . . . . .
H59 H 0.9338 0.2997 0.3336 0.079 Uiso 1 1 calc R U . . .
C60 C 0.7182(3) 0.33635(6) 0.38806(10) 0.0605(4) Uani 1 1 d . . . . .
H60 H 0.8064 0.3266 0.4360 0.073 Uiso 1 1 calc R U . . .
C61 C 0.5091(3) 0.36739(6) 0.37746(8) 0.0527(4) Uani 1 1 d . . . . .
C62 C 0.3767(3) 0.38069(6) 0.30576(8) 0.0505(3) Uani 1 1 d . . . . .
H62 H 0.2348 0.4008 0.2987 0.061 Uiso 1 1 calc R U . . .

loop_
_atom_site_aniso_label
_atom_site_aniso_U_11
_atom_site_aniso_U_22
_atom_site_aniso_U_33
_atom_site_aniso_U_23
_atom_site_aniso_U_13
_atom_site_aniso_U_12
N1 0.0800(10) 0.0751(10) 0.0814(10) -0.0196(8) 0.0277(9) -0.0077(8)
N2 0.0602(8) 0.0586(8) 0.0740(9) -0.0063(7) 0.0226(7) -0.0133(6)
C1 0.0873(12) 0.0631(10) 0.0525(9) -0.0025(7) 0.0160(8) 0.0062(9)
C2 0.0792(12) 0.0708(11) 0.0609(10) -0.0111(9) -0.0006(9) 0.0026(9)
C3 0.0680(10) 0.0578(10) 0.0670(10) -0.0120(8) 0.0050(8) -0.0031(8)
C4 0.0550(8) 0.0414(7) 0.0603(9) -0.0096(6) 0.0113(7) 0.0016(6)
C5 0.0591(8) 0.0374(7) 0.0542(8) -0.0053(6) 0.0151(7) 0.0034(6)
C6 0.0716(10) 0.0454(8) 0.0535(8) -0.0039(6) 0.0181(7) 0.0028(7)
C7 0.0539(8) 0.0417(7) 0.0695(10) -0.0094(7) 0.0164(7) -0.0055(6)
C8 0.0554(8) 0.0363(7) 0.0609(9) -0.0055(6) 0.0186(7) -0.0017(6)
C9 0.0533(8) 0.0344(7) 0.0544(8) -0.0041(6) 0.0143(6) -0.0019(6)
C10 0.0556(8) 0.0383(7) 0.0563(8) -0.0039(6) 0.0154(7) -0.0045(6)
C11 0.0688(10) 0.0449(8) 0.0739(11) -0.0026(7) 0.0253(8) -0.0141(7)
C12 0.0894(12) 0.0543(9) 0.0626(10) 0.0081(7) 0.0241(9) -0.0135(8)
C13 0.0740(11) 0.0535(9) 0.0568(9) 0.0040(7) 0.0105(8) -0.0097(8)
C14 0.0576(9) 0.0392(7) 0.0568(8) -0.0007(6) 0.0137(7) -0.0044(6)
C15 0.0824(11) 0.0515(9) 0.0507(9) 0.0011(7) 0.0252(8) 0.0043(8)
C16 0.0815(11) 0.0536(9) 0.0560(9) -0.0021(7) 0.0275(8) 0.0001(8)
C17 0.0724(10) 0.0533(9) 0.0537(8) -0.0081(7) 0.0276(8) 0.0011(7)
C18 0.0887(13) 0.0614(10) 0.0664(11) -0.0043(8) 0.0202(10) 0.0125(9)
C19 0.0737(12) 0.0863(13) 0.0783(13) -0.0175(10) 0.0117(10) 0.0075(10)
C20 0.0926(14) 0.0601(11) 0.0805(12) -0.0030(9) 0.0274(11) -0.0076(9)
C21 0.0755(11) 0.0589(10) 0.0707(11) 0.0023(8) 0.0177(9) -0.0010(8)
C22 0.0615(9) 0.0483(8) 0.0505(8) 0.0002(6) 0.0097(7) -0.0045(7)
C23 0.0593(9) 0.0540(9) 0.0525(8) 0.0001(7) 0.0100(7) -0.0083(7)
C24 0.0512(8) 0.0492(8) 0.0469(7) -0.0031(6) 0.0135(6) -0.0066(6)
C25 0.0581(9) 0.0541(9) 0.0679(10) 0.0066(7) 0.0055(8) -0.0006(7)
C26 0.0522(9) 0.0736(11) 0.0724(11) 0.0020(9) 0.0028(8) -0.0098(8)
C27 0.0645(10) 0.0482(9) 0.0874(12) 0.0076(8) 0.0282(9) -0.0002(7)
C28 0.0468(8) 0.0601(9) 0.0731(10) 0.0096(8) 0.0095(7) 0.0017(7)
O1 0.0892(9) 0.0749(8) 0.0549(7) 0.0011(5) 0.0209(6) 0.0093(6)
O2 0.0836(8) 0.0833(8) 0.0538(7) 0.0000(6) 0.0156(6) 0.0315(7)
C57 0.0595(9) 0.0465(8) 0.0570(9) -0.0019(6) 0.0194(7) -0.0047(7)
C58 0.0693(10) 0.0552(9) 0.0755(11) -0.0051(8) 0.0349(9) 0.0051(8)
C59 0.0601(10) 0.0511(9) 0.0887(12) -0.0007(8) 0.0258(9) 0.0115(7)
C60 0.0586(9) 0.0513(9) 0.0674(10) 0.0026(7) 0.0091(7) 0.0092(7)
C61 0.0540(8) 0.0483(8) 0.0561(9) -0.0028(6) 0.0149(7) 0.0039(6)
C62 0.0463(8) 0.0466(8) 0.0584(9) -0.0007(6) 0.0137(6) 0.0026(6)

loop_
_atom_type_symbol
_atom_type_description
_atom_type_scat_dispersion_real
_atom_type_scat_dispersion_imag
_atom_type_scat_source
C C 0.0033 0.0016 'International Tables Vol C Tables 4.2.6.8 and 6.1.1.4'
H H 0.0000 0.0000 'International Tables Vol C Tables 4.2.6.8 and 6.1.1.4'
N N 0.0061 0.0033 'International Tables Vol C Tables 4.2.6.8 and 6.1.1.4'
O O 0.0106 0.0060 'International Tables Vol C Tables 4.2.6.8 and 6.1.1.4'

loop_
_geom_angle_atom_site_label_1
_geom_angle_atom_site_label_2
_geom_angle_atom_site_label_3
_geom_angle
_geom_angle_site_symmetry_1
_geom_angle_site_symmetry_3
_geom_angle_publ_flag
C20 N1 C19 115.92(17) . . ?
C27 N2 C26 116.15(14) . . ?
C6 C1 C2 121.09(16) . . ?
C6 C1 H1 119.5 . . ?
C2 C1 H1 119.5 . . ?
C3 C2 C1 120.84(16) . . ?
C3 C2 H2 119.6 . . ?
C1 C2 H2 119.6 . . ?
C2 C3 C4 120.99(16) . . ?
C2 C3 H3 119.5 . . ?
C4 C3 H3 119.5 . . ?
C7 C4 C3 122.24(15) . . ?
C7 C4 C5 119.05(13) . . ?
C3 C4 C5 118.70(14) . . ?
C10 C5 C4 119.14(13) . . ?
C10 C5 C6 122.19(14) . . ?
C4 C5 C6 118.67(13) . . ?
C1 C6 C15 121.86(15) . . ?
C1 C6 C5 119.65(15) . . ?
C15 C6 C5 118.46(14) . . ?
C4 C7 C8 121.94(14) . . ?
C4 C7 H7 119.0 . . ?
C8 C7 H7 119.0 . . ?
C7 C8 C11 122.67(14) . . ?
C7 C8 C9 118.66(13) . . ?
C11 C8 C9 118.66(13) . . ?
C10 C9 C8 119.50(13) . . ?
C10 C9 C14 122.01(13) . . ?
C8 C9 C14 118.48(13) . . ?
C9 C10 C5 121.69(13) . . ?
C9 C10 H10 119.2 . . ?
C5 C10 H10 119.2 . . ?
C12 C11 C8 121.13(14) . . ?
C12 C11 H11 119.4 . . ?
C8 C11 H11 119.4 . . ?
C11 C12 C13 120.66(15) . . ?
C11 C12 H12 119.7 . . ?
C13 C12 H12 119.7 . . ?
C14 C13 C12 120.96(15) . . ?
C14 C13 H13 119.5 . . ?
C12 C13 H13 119.5 . . ?
C13 C14 C22 120.54(14) . . ?
C13 C14 C9 120.06(13) . . ?
C22 C14 C9 119.27(13) . . ?
C16 C15 C6 175.17(16) . . ?
C15 C16 C17 178.21(17) . . ?
C21 C17 C18 117.11(16) . . ?
C21 C17 C16 121.70(16) . . ?
C18 C17 C16 121.18(16) . . ?
C19 C18 C17 119.05(17) . . ?
C19 C18 H18 120.5 . . ?
C17 C18 H18 120.5 . . ?
N1 C19 C18 124.23(19) . . ?
N1 C19 H19 117.9 . . ?
C18 C19 H19 117.9 . . ?
N1 C20 C21 124.53(18) . . ?
N1 C20 H20 117.7 . . ?
C21 C20 H20 117.7 . . ?
C20 C21 C17 119.14(17) . . ?
C20 C21 H21 120.4 . . ?
C17 C21 H21 120.4 . . ?
C23 C22 C14 175.11(17) . . ?
C22 C23 C24 177.75(17) . . ?
C25 C24 C28 117.09(13) . . ?
C25 C24 C23 121.78(14) . . ?
C28 C24 C23 121.13(14) . . ?
C26 C25 C24 119.38(15) . . ?
C26 C25 H25 120.3 . . ?
C24 C25 H25 120.3 . . ?
N2 C26 C25 124.17(15) . . ?
N2 C26 H26 117.9 . . ?
C25 C26 H26 117.9 . . ?
N2 C27 C28 123.95(15) . . ?
N2 C27 H27 118.0 . . ?
C28 C27 H27 118.0 . . ?
C27 C28 C24 119.26(15) . . ?
C27 C28 H28 120.4 . . ?
C24 C28 H28 120.4 . . ?
C57 O1 H1A 109.5 . . ?
C61 O2 H2A 109.5 . . ?
O1 C57 C62 122.12(14) . . ?
O1 C57 C58 117.98(14) . . ?
C62 C57 C58 119.88(14) . . ?
C59 C58 C57 119.35(15) . . ?
C59 C58 H58 120.3 . . ?
C57 C58 H58 120.3 . . ?
C58 C59 C60 121.51(15) . . ?
C58 C59 H59 119.2 . . ?
C60 C59 H59 119.2 . . ?
C59 C60 C61 119.05(15) . . ?
C59 C60 H60 120.5 . . ?
C61 C60 H60 120.5 . . ?
O2 C61 C62 122.29(13) . . ?
O2 C61 C60 117.81(14) . . ?
C62 C61 C60 119.90(14) . . ?
C57 C62 C61 120.29(14) . . ?
C57 C62 H62 119.9 . . ?
C61 C62 H62 119.9 . . ?

loop_
_geom_bond_atom_site_label_1
_geom_bond_atom_site_label_2
_geom_bond_distance
_geom_bond_site_symmetry_2
_geom_bond_publ_flag
N1 C20 1.323(2) . ?
N1 C19 1.329(3) . ?
N2 C27 1.327(2) . ?
N2 C26 1.331(2) . ?
C1 C6 1.370(2) . ?
C1 C2 1.410(3) . ?
C1 H1 0.9300 . ?
C2 C3 1.349(3) . ?
C2 H2 0.9300 . ?
C3 C4 1.426(2) . ?
C3 H3 0.9300 . ?
C4 C7 1.389(2) . ?
C4 C5 1.433(2) . ?
C5 C10 1.391(2) . ?
C5 C6 1.441(2) . ?
C6 C15 1.433(2) . ?
C7 C8 1.395(2) . ?
C7 H7 0.9300 . ?
C8 C11 1.421(2) . ?
C8 C9 1.4323(19) . ?
C9 C10 1.387(2) . ?
C9 C14 1.438(2) . ?
C10 H10 0.9300 . ?
C11 C12 1.353(2) . ?
C11 H11 0.9300 . ?
C12 C13 1.409(2) . ?
C12 H12 0.9300 . ?
C13 C14 1.363(2) . ?
C13 H13 0.9300 . ?
C14 C22 1.429(2) . ?
C15 C16 1.197(2) . ?
C16 C17 1.429(2) . ?
C17 C21 1.383(2) . ?
C17 C18 1.384(2) . ?
C18 C19 1.375(3) . ?
C18 H18 0.9300 . ?
C19 H19 0.9300 . ?
C20 C21 1.371(2) . ?
C20 H20 0.9300 . ?
C21 H21 0.9300 . ?
C22 C23 1.191(2) . ?
C23 C24 1.432(2) . ?
C24 C25 1.381(2) . ?
C24 C28 1.383(2) . ?
C25 C26 1.361(2) . ?
C25 H25 0.9300 . ?
C26 H26 0.9300 . ?
C27 C28 1.369(2) . ?
C27 H27 0.9300 . ?
C28 H28 0.9300 . ?
O1 C57 1.3583(19) . ?
O1 H1A 0.8198 . ?
O2 C61 1.3577(18) . ?
O2 H2A 0.8200 . ?
C57 C62 1.381(2) . ?
C57 C58 1.384(2) . ?
C58 C59 1.375(2) . ?
C58 H58 0.9300 . ?
C59 C60 1.375(2) . ?
C59 H59 0.9300 . ?
C60 C61 1.389(2) . ?
C60 H60 0.9300 . ?
C61 C62 1.384(2) . ?
C62 H62 0.9300 . ?

loop_
_geom_hbond_atom_site_label_D
_geom_hbond_atom_site_label_H
_geom_hbond_atom_site_label_A
_geom_hbond_distance_DH
_geom_hbond_distance_HA
_geom_hbond_distance_DA
_geom_hbond_angle_DHA
_geom_hbond_site_symmetry_A
O1 H1A N1 0.82 1.97 2.783(2) 169.4 2
O2 H2A N2 0.82 2.00 2.8055(18) 167.1 2

loop_
_geom_torsion_atom_site_label_1
_geom_torsion_atom_site_label_2
_geom_torsion_atom_site_label_3
_geom_torsion_atom_site_label_4
_geom_torsion
_geom_torsion_site_symmetry_1
_geom_torsion_site_symmetry_2
_geom_torsion_site_symmetry_3
_geom_torsion_site_symmetry_4
_geom_torsion_publ_flag
C6 C1 C2 C3 -1.5(3) . . . . ?
C1 C2 C3 C4 1.6(3) . . . . ?
C2 C3 C4 C7 179.25(16) . . . . ?
C2 C3 C4 C5 0.3(2) . . . . ?
C7 C4 C5 C10 -0.7(2) . . . . ?
C3 C4 C5 C10 178.24(13) . . . . ?
C7 C4 C5 C6 178.62(13) . . . . ?
C3 C4 C5 C6 -2.4(2) . . . . ?
C2 C1 C6 C15 177.13(15) . . . . ?
C2 C1 C6 C5 -0.7(2) . . . . ?
C10 C5 C6 C1 -178.09(14) . . . . ?
C4 C5 C6 C1 2.6(2) . . . . ?
C10 C5 C6 C15 4.0(2) . . . . ?
C4 C5 C6 C15 -175.28(13) . . . . ?
C3 C4 C7 C8 -177.49(14) . . . . ?
C5 C4 C7 C8 1.4(2) . . . . ?
C4 C7 C8 C11 177.48(14) . . . . ?
C4 C7 C8 C9 -1.5(2) . . . . ?
C7 C8 C9 C10 0.8(2) . . . . ?
C11 C8 C9 C10 -178.16(13) . . . . ?
C7 C8 C9 C14 -179.80(13) . . . . ?
C11 C8 C9 C14 1.2(2) . . . . ?
C8 C9 C10 C5 -0.2(2) . . . . ?
C14 C9 C10 C5 -179.53(13) . . . . ?
C4 C5 C10 C9 0.1(2) . . . . ?
C6 C5 C10 C9 -179.20(13) . . . . ?
C7 C8 C11 C12 -178.22(15) . . . . ?
C9 C8 C11 C12 0.7(2) . . . . ?
C8 C11 C12 C13 -1.5(3) . . . . ?
C11 C12 C13 C14 0.1(3) . . . . ?
C12 C13 C14 C22 -174.04(15) . . . . ?
C12 C13 C14 C9 1.9(2) . . . . ?
C10 C9 C14 C13 176.87(14) . . . . ?
C8 C9 C14 C13 -2.5(2) . . . . ?
C10 C9 C14 C22 -7.2(2) . . . . ?
C8 C9 C14 C22 173.44(13) . . . . ?
C21 C17 C18 C19 1.5(2) . . . . ?
C16 C17 C18 C19 -179.29(15) . . . . ?
C20 N1 C19 C18 -0.3(3) . . . . ?
C17 C18 C19 N1 -0.9(3) . . . . ?
C19 N1 C20 C21 0.9(3) . . . . ?
N1 C20 C21 C17 -0.3(3) . . . . ?
C18 C17 C21 C20 -1.0(2) . . . . ?
C16 C17 C21 C20 179.81(15) . . . . ?
C28 C24 C25 C26 0.2(2) . . . . ?
C23 C24 C25 C26 -179.95(15) . . . . ?
C27 N2 C26 C25 0.6(3) . . . . ?
C24 C25 C26 N2 -0.5(3) . . . . ?
C26 N2 C27 C28 -0.5(3) . . . . ?
N2 C27 C28 C24 0.2(3) . . . . ?
C25 C24 C28 C27 -0.1(2) . . . . ?
C23 C24 C28 C27 -179.92(15) . . . . ?
O1 C57 C58 C59 -178.57(14) . . . . ?
C62 C57 C58 C59 0.1(2) . . . . ?
C57 C58 C59 C60 -0.1(3) . . . . ?
C58 C59 C60 C61 -0.6(3) . . . . ?
C59 C60 C61 O2 -178.31(15) . . . . ?
C59 C60 C61 C62 1.3(2) . . . . ?
O1 C57 C62 C61 179.25(14) . . . . ?
C58 C57 C62 C61 0.7(2) . . . . ?
O2 C61 C62 C57 178.24(14) . . . . ?
C60 C61 C62 C57 -1.3(2) . . . . ?
